data_2018700
loop_
_publ_author_name
'Zhang, Xiaolai'
'Ying, Weiyong'

_publ_section_title
;
 Biphase synthesis of a one-dimensional coordination polymer based on a
 dinuclear Cd^II^ secondary building unit and a novel semi-rigid
 dicarboxylate
;
_journal_coeditor_code EM3052
_journal_issue 12
_journal_name_full 'Acta Crystallographica Section C'
_journal_page_first m333
_journal_page_last m335
_journal_paper_doi 10.1107/S0108270112044587
_journal_volume 68
_journal_year 2012
_chemical_formula_iupac '[Cd (C25 H22 O4) (C5 H5 N) (H2 O)]'
_chemical_formula_moiety 'C30 H29 Cd N O5'
_chemical_formula_sum 'C30 H29 Cd N O5'
_chemical_formula_weight 595.94
_chemical_name_systematic
;
<i>catena</i>-poly[[aquapyridinecadmium(II)]\m~3~-{4,4'-[(2,4,6-trimethyl-
1,3-phenylene)bis(methylene)]dibenzoato}]
;
_space_group_IT_number 15
_space_group_name_Hall '-C 2yc'
_symmetry_cell_setting monoclinic
_symmetry_space_group_name_Hall '-C 2yc'
_symmetry_space_group_name_H-M 'C 1 2/c 1'
_atom_sites_solution_hydrogens geom
_atom_sites_solution_primary direct
_atom_sites_solution_secondary difmap
_audit_creation_method SHELXL97
_cell_angle_alpha 90.00
_cell_angle_beta 111.7230(10)
_cell_angle_gamma 90.00
_cell_formula_units_Z 8
_cell_length_a 40.058(4)
_cell_length_b 5.9102(5)
_cell_length_c 24.142(2)
_cell_measurement_reflns_used 4106
_cell_measurement_temperature 298(2)
_cell_measurement_theta_max 53.618
_cell_measurement_theta_min 4.538
_cell_volume 5309.7(8)
_computing_cell_refinement 'APEX2 (Bruker, 2005)'
_computing_data_collection 'APEX2 (Bruker, 2005)'
_computing_data_reduction 'SAINT (Bruker, 2005)'
_computing_molecular_graphics 'DIAMOND (Brandenburg, 2008)'
_computing_publication_material 'publCIF (Westrip, 2010)'
_computing_structure_refinement 'SHELXL97 (Sheldrick, 2008)'
_computing_structure_solution 'SHELXS97 (Sheldrick, 2008)'
_diffrn_ambient_temperature 298(2)
_diffrn_measured_fraction_theta_full 0.983
_diffrn_measured_fraction_theta_max 0.983
_diffrn_measurement_device_type 'Bruker SMART APEXII CCD area-detector'
_diffrn_measurement_method '\w and \f'
_diffrn_radiation_monochromator graphite
_diffrn_radiation_source 'fine-focus sealed tube'
_diffrn_radiation_type MoK\a
_diffrn_radiation_wavelength 0.71073
_diffrn_reflns_av_R_equivalents 0.0308
_diffrn_reflns_av_sigmaI/netI 0.0433
_diffrn_reflns_limit_h_max 51
_diffrn_reflns_limit_h_min -50
_diffrn_reflns_limit_k_max 7
_diffrn_reflns_limit_k_min -7
_diffrn_reflns_limit_l_max 19
_diffrn_reflns_limit_l_min -31
_diffrn_reflns_number 14990
_diffrn_reflns_theta_full 27.53
_diffrn_reflns_theta_max 27.53
_diffrn_reflns_theta_min 1.74
_exptl_absorpt_coefficient_mu 0.863
_exptl_absorpt_correction_T_max 0.9342
_exptl_absorpt_correction_T_min 0.9187
_exptl_absorpt_correction_type multi-scan
_exptl_absorpt_process_details '(SADABS; Bruker, 2005)'
_exptl_crystal_colour colourless
_exptl_crystal_density_diffrn 1.491
_exptl_crystal_density_method 'not measured'
_exptl_crystal_description block
_exptl_crystal_F_000 2432
_exptl_crystal_size_max 0.10
_exptl_crystal_size_mid 0.10
_exptl_crystal_size_min 0.08
_refine_diff_density_max 0.483
_refine_diff_density_min -0.290
_refine_ls_extinction_method none
_refine_ls_goodness_of_fit_ref 1.000
_refine_ls_hydrogen_treatment constr
_refine_ls_matrix_type full
_refine_ls_number_parameters 337
_refine_ls_number_reflns 6029
_refine_ls_number_restraints 0
_refine_ls_restrained_S_all 1.000
_refine_ls_R_factor_all 0.0535
_refine_ls_R_factor_gt 0.0313
_refine_ls_shift/su_max 0.003
_refine_ls_shift/su_mean 0.000
_refine_ls_structure_factor_coef Fsqd
_refine_ls_weighting_details 'calc w = 1/[\s^2^(Fo^2^)+(0.0287P)^2^+1.6485P] where P=(Fo^2^+2Fc^2^)/3'
_refine_ls_weighting_scheme calc
_refine_ls_wR_factor_gt 0.0637
_refine_ls_wR_factor_ref 0.0711
_reflns_number_gt 4415
_reflns_number_total 6029
_reflns_threshold_expression I>2\s(I)
_cod_data_source_file em3052.cif
_cod_data_source_block I
_cod_original_cell_volume 5309.8(8)
_cod_original_sg_symbol_H-M 'C 2/c'
_cod_database_code 2018700
_cod_database_fobs_code 2018700

loop_
_symmetry_equiv_pos_as_xyz
'x, y, z'
'-x, y, -z+1/2'
'x+1/2, y+1/2, z'
'-x+1/2, y+1/2, -z+1/2'
'-x, -y, -z'
'x, -y, z-1/2'
'-x+1/2, -y+1/2, -z'
'x+1/2, -y+1/2, z-1/2'

loop_
_atom_site_type_symbol
_atom_site_label
_atom_site_fract_x
_atom_site_fract_y
_atom_site_fract_z
_atom_site_U_iso_or_equiv
_atom_site_adp_type
_atom_site_calc_flag
_atom_site_refinement_flags
_atom_site_occupancy
_atom_site_symmetry_multiplicity
Cd Cd1 0.712203(5) 0.41631(3) 1.028794(8) 0.03501(7) Uani d . 1 1
C C1 0.71592(6) 0.2840(5) 0.90723(11) 0.0394(6) Uani d . 1 1
C C2 0.68222(6) 0.3377(4) 0.85560(10) 0.0350(6) Uani d . 1 1
C C3 0.66517(7) 0.5452(5) 0.85087(11) 0.0433(7) Uani d . 1 1
H H3 0.6738 0.6502 0.8816 0.052 Uiso calc R 1 1
C C4 0.63537(7) 0.5963(5) 0.80056(12) 0.0462(7) Uani d . 1 1
H H4 0.6239 0.7350 0.7981 0.055 Uiso calc R 1 1
C C5 0.62239(7) 0.4438(5) 0.75390(11) 0.0407(6) Uani d . 1 1
C C6 0.63862(7) 0.2353(5) 0.76003(12) 0.0490(7) Uani d . 1 1
H H6 0.6295 0.1279 0.7300 0.059 Uiso calc R 1 1
C C7 0.66839(7) 0.1832(5) 0.81039(12) 0.0463(7) Uani d . 1 1
H H7 0.6791 0.0417 0.8136 0.056 Uiso calc R 1 1
C C8 0.59218(8) 0.5106(5) 0.69607(13) 0.0549(8) Uani d . 1 1
H H8A 0.5749 0.6018 0.7056 0.066 Uiso calc R 1 1
H H8B 0.6021 0.6037 0.6728 0.066 Uiso calc R 1 1
C C9 0.57273(7) 0.3103(5) 0.65829(11) 0.0445(7) Uani d . 1 1
C C10 0.58113(7) 0.2381(6) 0.61010(12) 0.0499(7) Uani d . 1 1
C C11 0.56298(8) 0.0547(6) 0.57769(12) 0.0576(8) Uani d . 1 1
H H11 0.5688 0.0053 0.5458 0.069 Uiso calc R 1 1
C C12 0.53656(8) -0.0595(5) 0.59015(12) 0.0512(7) Uani d . 1 1
C C13 0.52838(7) 0.0098(5) 0.63866(12) 0.0467(7) Uani d . 1 1
C C14 0.54686(7) 0.1937(5) 0.67331(12) 0.0453(7) Uani d . 1 1
C C15 0.53877(8) 0.2679(6) 0.72702(13) 0.0680(9) Uani d . 1 1
H H15A 0.5414 0.1413 0.7532 0.102 Uiso calc R 1 1
H H15B 0.5146 0.3241 0.7142 0.102 Uiso calc R 1 1
H H15C 0.5552 0.3853 0.7478 0.102 Uiso calc R 1 1
C C16 0.60921(9) 0.3562(7) 0.59200(16) 0.0812(12) Uani d . 1 1
H H16A 0.6011 0.5060 0.5781 0.122 Uiso calc R 1 1
H H16B 0.6128 0.2721 0.5607 0.122 Uiso calc R 1 1
H H16C 0.6314 0.3650 0.6257 0.122 Uiso calc R 1 1
C C17 0.51738(9) -0.2554(6) 0.55088(15) 0.0763(11) Uani d . 1 1
H H17A 0.5230 -0.3930 0.5736 0.114 Uiso calc R 1 1
H H17B 0.5251 -0.2673 0.5177 0.114 Uiso calc R 1 1
H H17C 0.4919 -0.2300 0.5364 0.114 Uiso calc R 1 1
C C18 0.49866(7) -0.1080(5) 0.65219(14) 0.0576(8) Uani d . 1 1
H H18A 0.5044 -0.1028 0.6949 0.069 Uiso calc R 1 1
H H18B 0.4981 -0.2658 0.6409 0.069 Uiso calc R 1 1
C C19 0.46135(7) -0.0082(5) 0.62091(12) 0.0439(7) Uani d . 1 1
C C20 0.43140(7) -0.1317(5) 0.61823(14) 0.0527(8) Uani d . 1 1
H H20 0.4344 -0.2732 0.6363 0.063 Uiso calc R 1 1
C C21 0.39694(7) -0.0480(5) 0.58901(13) 0.0512(7) Uani d . 1 1
H H21 0.3772 -0.1354 0.5867 0.061 Uiso calc R 1 1
C C22 0.39184(6) 0.1647(4) 0.56331(11) 0.0372(6) Uani d . 1 1
C C23 0.42143(7) 0.2881(5) 0.56611(12) 0.0470(7) Uani d . 1 1
H H23 0.4184 0.4312 0.5489 0.056 Uiso calc R 1 1
C C24 0.45580(7) 0.2023(5) 0.59427(13) 0.0520(8) Uani d . 1 1
H H24 0.4755 0.2881 0.5952 0.062 Uiso calc R 1 1
C C25 0.35503(7) 0.2602(5) 0.53201(11) 0.0388(6) Uani d . 1 1
C C26 0.71673(10) 0.5108(7) 1.16252(15) 0.0721(10) Uani d . 1 1
H H26 0.7287 0.6354 1.1552 0.087 Uiso calc R 1 1
C C27 0.71442(11) 0.4934(8) 1.21776(17) 0.0815(11) Uani d . 1 1
H H27 0.7241 0.6047 1.2465 0.098 Uiso calc R 1 1
C C28 0.69805(13) 0.3143(9) 1.22914(19) 0.0921(13) Uani d . 1 1
H H28 0.6968 0.2951 1.2666 0.111 Uiso calc R 1 1
C C29 0.68310(14) 0.1588(8) 1.1853(2) 0.1049(15) Uani d . 1 1
H H29 0.6709 0.0343 1.1920 0.126 Uiso calc R 1 1
C C30 0.68627(11) 0.1886(6) 1.13040(17) 0.0766(11) Uani d . 1 1
H H30 0.6761 0.0818 1.1006 0.092 Uiso calc R 1 1
N N1 0.70310(7) 0.3622(4) 1.11923(11) 0.0536(6) Uani d . 1 1
O O1 0.72884(5) 0.4313(3) 0.94771(8) 0.0491(5) Uani d . 1 1
O O1W 0.71470(5) 0.7930(3) 1.04106(8) 0.0523(5) Uani d . 1 1
H H1WA 0.7335 0.8425 1.0367 0.063 Uiso d R 1 1
H H1WB 0.6962 0.8524 1.0150 0.063 Uiso d R 1 1
O O2 0.73032(5) 0.0959(4) 0.90692(8) 0.0566(6) Uani d . 1 1
O O3 0.35118(5) 0.4644(3) 0.51865(9) 0.0511(5) Uani d . 1 1
O O4 0.32799(5) 0.1295(3) 0.51925(9) 0.0490(5) Uani d . 1 1

loop_
_atom_site_aniso_label
_atom_site_aniso_U_11
_atom_site_aniso_U_22
_atom_site_aniso_U_33
_atom_site_aniso_U_12
_atom_site_aniso_U_13
_atom_site_aniso_U_23
Cd1 0.02656(10) 0.03547(11) 0.03684(11) -0.00178(9) 0.00455(7) 0.00330(9)
C1 0.0254(13) 0.0599(19) 0.0297(13) -0.0040(13) 0.0064(10) 0.0067(13)
C2 0.0256(12) 0.0459(15) 0.0294(13) -0.0022(11) 0.0054(10) 0.0020(11)
C3 0.0432(16) 0.0453(17) 0.0357(14) 0.0006(13) 0.0078(12) -0.0033(12)
C4 0.0421(15) 0.0416(16) 0.0482(16) 0.0109(13) 0.0090(13) 0.0025(13)
C5 0.0295(13) 0.0468(17) 0.0372(14) 0.0018(12) 0.0025(11) 0.0064(12)
C6 0.0425(16) 0.0475(17) 0.0402(15) 0.0059(14) -0.0042(12) -0.0071(13)
C7 0.0397(15) 0.0411(16) 0.0446(16) 0.0116(13) -0.0003(12) -0.0027(13)
C8 0.0418(17) 0.0608(19) 0.0476(17) 0.0080(14) -0.0005(14) 0.0133(15)
C9 0.0249(13) 0.0616(18) 0.0338(14) 0.0071(13) -0.0047(11) 0.0083(13)
C10 0.0273(14) 0.077(2) 0.0372(15) 0.0051(15) 0.0024(12) 0.0143(15)
C11 0.0432(17) 0.089(3) 0.0342(15) 0.0190(18) 0.0069(13) 0.0062(16)
C12 0.0372(15) 0.0577(19) 0.0437(16) 0.0123(15) -0.0025(12) 0.0052(14)
C13 0.0243(13) 0.0602(18) 0.0453(16) 0.0127(12) 0.0007(12) 0.0163(14)
C14 0.0274(14) 0.0647(19) 0.0369(15) 0.0114(13) 0.0038(11) 0.0077(14)
C15 0.0530(19) 0.097(3) 0.058(2) 0.003(2) 0.0242(16) -0.002(2)
C16 0.059(2) 0.121(3) 0.066(2) -0.003(2) 0.0268(18) 0.022(2)
C17 0.069(2) 0.069(2) 0.065(2) 0.009(2) -0.0048(18) -0.0049(19)
C18 0.0349(15) 0.061(2) 0.067(2) 0.0097(14) 0.0069(14) 0.0207(16)
C19 0.0279(14) 0.0470(16) 0.0505(17) 0.0028(12) 0.0069(12) 0.0056(13)
C20 0.0361(15) 0.0425(17) 0.070(2) 0.0010(13) 0.0087(14) 0.0143(14)
C21 0.0294(14) 0.0479(18) 0.071(2) -0.0051(13) 0.0120(13) 0.0076(15)
C22 0.0250(13) 0.0388(14) 0.0416(15) 0.0006(11) 0.0050(11) -0.0036(11)
C23 0.0313(14) 0.0430(17) 0.0590(18) 0.0007(13) 0.0077(13) 0.0099(14)
C24 0.0256(14) 0.0537(19) 0.068(2) -0.0054(13) 0.0080(13) 0.0127(15)
C25 0.0296(13) 0.0435(16) 0.0395(14) 0.0002(12) 0.0083(11) -0.0063(12)
C26 0.078(3) 0.082(3) 0.061(2) -0.012(2) 0.031(2) 0.001(2)
C27 0.088(3) 0.102(3) 0.061(2) 0.001(2) 0.035(2) -0.005(2)
C28 0.111(3) 0.112(4) 0.079(3) 0.017(3) 0.065(3) 0.013(3)
C29 0.141(4) 0.100(3) 0.110(4) -0.016(3) 0.088(3) 0.018(3)
C30 0.098(3) 0.068(2) 0.084(3) -0.012(2) 0.057(2) 0.003(2)
N1 0.0551(16) 0.0588(17) 0.0503(15) -0.0023(13) 0.0236(12) 0.0066(12)
O1 0.0406(11) 0.0654(13) 0.0322(10) -0.0227(10) 0.0029(8) 0.0012(9)
O1W 0.0306(10) 0.0381(11) 0.0775(14) -0.0007(9) 0.0076(9) 0.0106(10)
O2 0.0352(10) 0.0798(16) 0.0429(11) 0.0201(11) 0.0007(8) 0.0016(10)
O3 0.0306(10) 0.0409(12) 0.0698(13) 0.0028(8) 0.0047(9) 0.0016(10)
O4 0.0260(9) 0.0425(11) 0.0675(13) -0.0023(8) 0.0044(9) -0.0065(9)

loop_
_atom_type_symbol
_atom_type_description
_atom_type_scat_dispersion_real
_atom_type_scat_dispersion_imag
_atom_type_scat_source
C C 0.0033 0.0016 'International Tables Vol C Tables 4.2.6.8 and 6.1.1.4'
H H 0.0000 0.0000 'International Tables Vol C Tables 4.2.6.8 and 6.1.1.4'
Cd Cd -0.8075 1.2024 'International Tables Vol C Tables 4.2.6.8 and 6.1.1.4'
N N 0.0061 0.0033 'International Tables Vol C Tables 4.2.6.8 and 6.1.1.4'
O O 0.0106 0.0060 'International Tables Vol C Tables 4.2.6.8 and 6.1.1.4'

loop_
_geom_angle_atom_site_label_1
_geom_angle_atom_site_label_2
_geom_angle_atom_site_label_3
_geom_angle_site_symmetry_1
_geom_angle_site_symmetry_3
_geom_angle
_geom_angle_publ_flag
O1W Cd1 O2 . 7_657 87.51(7) y
O1W Cd1 O1 . . 93.53(7) y
O2 Cd1 O1 7_657 . 92.50(7) y
O1W Cd1 O4 . 2_656 140.95(6) y
O2 Cd1 O4 7_657 2_656 131.43(7) y
O1 Cd1 O4 . 2_656 88.21(7) y
O1W Cd1 N1 . . 91.54(8) y
O2 Cd1 N1 7_657 . 80.04(8) y
O1 Cd1 N1 . . 170.79(8) y
O4 Cd1 N1 2_656 . 92.69(8) y
O1W Cd1 O3 . 2_656 86.14(6) y
O2 Cd1 O3 7_657 2_656 165.98(7) y
O1 Cd1 O3 . 2_656 100.35(7) y
O4 Cd1 O3 2_656 2_656 55.31(6) y
N1 Cd1 O3 . 2_656 87.65(8) y
O2 C1 O1 . . 123.8(2) ?
O2 C1 C2 . . 117.3(2) ?
O1 C1 C2 . . 118.9(3) ?
C7 C2 C3 . . 118.7(2) ?
C7 C2 C1 . . 119.8(2) ?
C3 C2 C1 . . 121.4(2) ?
C4 C3 C2 . . 120.2(3) ?
C4 C3 H3 . . 119.9 ?
C2 C3 H3 . . 119.9 ?
C3 C4 C5 . . 120.9(3) ?
C3 C4 H4 . . 119.6 ?
C5 C4 H4 . . 119.6 ?
C6 C5 C4 . . 118.4(2) ?
C6 C5 C8 . . 121.0(3) ?
C4 C5 C8 . . 120.6(2) ?
C5 C6 C7 . . 120.8(3) ?
C5 C6 H6 . . 119.6 ?
C7 C6 H6 . . 119.6 ?
C2 C7 C6 . . 120.8(3) ?
C2 C7 H7 . . 119.6 ?
C6 C7 H7 . . 119.6 ?
C9 C8 C5 . . 113.9(2) ?
C9 C8 H8A . . 108.8 ?
C5 C8 H8A . . 108.8 ?
C9 C8 H8B . . 108.8 ?
C5 C8 H8B . . 108.8 ?
H8A C8 H8B . . 107.7 ?
C10 C9 C14 . . 119.8(3) ?
C10 C9 C8 . . 120.7(3) ?
C14 C9 C8 . . 119.5(3) ?
C11 C10 C9 . . 118.4(3) ?
C11 C10 C16 . . 119.3(3) ?
C9 C10 C16 . . 122.2(3) ?
C10 C11 C12 . . 123.2(3) ?
C10 C11 H11 . . 118.4 ?
C12 C11 H11 . . 118.4 ?
C11 C12 C13 . . 118.6(3) ?
C11 C12 C17 . . 119.4(3) ?
C13 C12 C17 . . 122.0(3) ?
C12 C13 C14 . . 119.6(3) ?
C12 C13 C18 . . 119.7(3) ?
C14 C13 C18 . . 120.7(3) ?
C9 C14 C13 . . 120.3(3) ?
C9 C14 C15 . . 119.6(3) ?
C13 C14 C15 . . 120.1(3) ?
C14 C15 H15A . . 109.5 ?
C14 C15 H15B . . 109.5 ?
H15A C15 H15B . . 109.5 ?
C14 C15 H15C . . 109.5 ?
H15A C15 H15C . . 109.5 ?
H15B C15 H15C . . 109.5 ?
C10 C16 H16A . . 109.5 ?
C10 C16 H16B . . 109.5 ?
H16A C16 H16B . . 109.5 ?
C10 C16 H16C . . 109.5 ?
H16A C16 H16C . . 109.5 ?
H16B C16 H16C . . 109.5 ?
C12 C17 H17A . . 109.5 ?
C12 C17 H17B . . 109.5 ?
H17A C17 H17B . . 109.5 ?
C12 C17 H17C . . 109.5 ?
H17A C17 H17C . . 109.5 ?
H17B C17 H17C . . 109.5 ?
C13 C18 C19 . . 114.9(2) ?
C13 C18 H18A . . 108.5 ?
C19 C18 H18A . . 108.5 ?
C13 C18 H18B . . 108.5 ?
C19 C18 H18B . . 108.5 ?
H18A C18 H18B . . 107.5 ?
C24 C19 C20 . . 117.8(2) ?
C24 C19 C18 . . 122.6(2) ?
C20 C19 C18 . . 119.6(2) ?
C19 C20 C21 . . 121.1(3) ?
C19 C20 H20 . . 119.4 ?
C21 C20 H20 . . 119.4 ?
C22 C21 C20 . . 120.4(3) ?
C22 C21 H21 . . 119.8 ?
C20 C21 H21 . . 119.8 ?
C23 C22 C21 . . 118.7(2) ?
C23 C22 C25 . . 119.8(2) ?
C21 C22 C25 . . 121.6(2) ?
C22 C23 C24 . . 120.8(3) ?
C22 C23 H23 . . 119.6 ?
C24 C23 H23 . . 119.6 ?
C19 C24 C23 . . 121.2(3) ?
C19 C24 H24 . . 119.4 ?
C23 C24 H24 . . 119.4 ?
O3 C25 O4 . . 120.9(2) ?
O3 C25 C22 . . 120.1(2) ?
O4 C25 C22 . . 119.0(2) ?
O3 C25 Cd1 . 2_656 61.70(13) ?
O4 C25 Cd1 . 2_656 59.26(13) ?
C22 C25 Cd1 . 2_656 177.11(18) ?
N1 C26 C27 . . 124.2(4) ?
N1 C26 H26 . . 117.9 ?
C27 C26 H26 . . 117.9 ?
C28 C27 C26 . . 118.5(4) ?
C28 C27 H27 . . 120.8 ?
C26 C27 H27 . . 120.8 ?
C27 C28 C29 . . 119.1(4) ?
C27 C28 H28 . . 120.5 ?
C29 C28 H28 . . 120.5 ?
C28 C29 C30 . . 119.2(4) ?
C28 C29 H29 . . 120.4 ?
C30 C29 H29 . . 120.4 ?
N1 C30 C29 . . 122.1(4) ?
N1 C30 H30 . . 118.9 ?
C29 C30 H30 . . 118.9 ?
C30 N1 C26 . . 116.9(3) ?
C30 N1 Cd1 . . 124.3(2) ?
C26 N1 Cd1 . . 118.8(2) ?
C1 O1 Cd1 . . 117.87(16) ?
Cd1 O1W H1WA . . 108.9 ?
Cd1 O1W H1WB . . 109.2 ?
H1WA O1W H1WB . . 109.5 ?

loop_
_geom_bond_atom_site_label_1
_geom_bond_atom_site_label_2
_geom_bond_site_symmetry_2
_geom_bond_distance
_geom_bond_publ_flag
Cd1 O1W . 2.2431(19) y
Cd1 O2 7_657 2.2516(18) y
Cd1 O1 . 2.2913(18) y
Cd1 O4 2_656 2.3302(18) y
Cd1 N1 . 2.365(2) y
Cd1 O3 2_656 2.3846(18) y
C1 O2 . 1.254(3) ?
C1 O1 . 1.267(3) ?
C1 C2 . 1.494(3) ?
C2 C7 . 1.373(3) ?
C2 C3 . 1.387(4) ?
C3 C4 . 1.385(4) ?
C3 H3 . 0.9300 ?
C4 C5 . 1.385(4) ?
C4 H4 . 0.9300 ?
C5 C6 . 1.376(4) ?
C5 C8 . 1.523(3) ?
C6 C7 . 1.386(3) ?
C6 H6 . 0.9300 ?
C7 H7 . 0.9300 ?
C8 C9 . 1.521(4) ?
C8 H8A . 0.9700 ?
C8 H8B . 0.9700 ?
C9 C10 . 1.393(4) ?
C9 C14 . 1.400(4) ?
C10 C11 . 1.377(4) ?
C10 C16 . 1.519(4) ?
C11 C12 . 1.379(4) ?
C11 H11 . 0.9300 ?
C12 C13 . 1.390(4) ?
C12 C17 . 1.513(4) ?
C13 C14 . 1.403(4) ?
C13 C18 . 1.516(4) ?
C14 C15 . 1.513(4) ?
C15 H15A . 0.9600 ?
C15 H15B . 0.9600 ?
C15 H15C . 0.9600 ?
C16 H16A . 0.9600 ?
C16 H16B . 0.9600 ?
C16 H16C . 0.9600 ?
C17 H17A . 0.9600 ?
C17 H17B . 0.9600 ?
C17 H17C . 0.9600 ?
C18 C19 . 1.522(4) ?
C18 H18A . 0.9700 ?
C18 H18B . 0.9700 ?
C19 C24 . 1.380(4) ?
C19 C20 . 1.385(4) ?
C20 C21 . 1.388(4) ?
C20 H20 . 0.9300 ?
C21 C22 . 1.383(4) ?
C21 H21 . 0.9300 ?
C22 C23 . 1.372(3) ?
C22 C25 . 1.496(3) ?
C23 C24 . 1.386(4) ?
C23 H23 . 0.9300 ?
C24 H24 . 0.9300 ?
C25 O3 . 1.244(3) ?
C25 O4 . 1.272(3) ?
C25 Cd1 2_656 2.708(3) ?
C26 N1 . 1.319(4) ?
C26 C27 . 1.375(5) ?
C26 H26 . 0.9300 ?
C27 C28 . 1.326(6) ?
C27 H27 . 0.9300 ?
C28 C29 . 1.362(6) ?
C28 H28 . 0.9300 ?
C29 C30 . 1.388(5) ?
C29 H29 . 0.9300 ?
C30 N1 . 1.309(4) ?
C30 H30 . 0.9300 ?
O1W H1WA . 0.8501 ?
O1W H1WB . 0.8498 ?
O2 Cd1 7_657 2.2516(18) ?
O3 Cd1 2_656 2.3846(18) ?
O4 Cd1 2_656 2.3302(17) ?

loop_
_geom_hbond_atom_site_label_D
_geom_hbond_atom_site_label_H
_geom_hbond_atom_site_label_A
_geom_hbond_site_symmetry_A
_geom_hbond_distance_DH
_geom_hbond_distance_HA
_geom_hbond_distance_DA
_geom_hbond_angle_DHA
O1W H1WA O1 7_667 0.85 1.95 2.719(2) 150.7
O1W H1WB O4 2_666 0.85 1.93 2.675(2) 146.2
